data_2210302
loop_
_publ_author_name
'Zhang, Bin'
'Su, Bi-Quan'
'Xian, Liang'

_publ_section_title
;
 <i>N</i>-Benzoyl-<i>N</i>'-(2-methylphenyl)thiourea
;
_journal_coeditor_code JH2028
_journal_issue 9
_journal_name_full 'Acta Crystallographica Section E'
_journal_page_first o4024
_journal_page_last o4026
_journal_paper_doi 10.1107/S1600536806032740
_journal_volume 62
_journal_year 2006
_chemical_formula_iupac 'C15 H14 N2 O S'
_chemical_formula_moiety 'C15 H14 N2 O S'
_chemical_formula_sum 'C15 H14 N2 O S'
_chemical_formula_weight 270.34
_chemical_name_systematic
;
N-Benzoyl-N'-(2-methylphenyl)thiourea
;
_space_group_IT_number 14
_symmetry_cell_setting monoclinic
_symmetry_space_group_name_Hall '-P 2ybc'
_symmetry_space_group_name_H-M 'P 1 21/c 1'
_atom_sites_solution_hydrogens geom
_atom_sites_solution_primary direct
_atom_sites_solution_secondary difmap
_audit_creation_method SHELXL-97
_cell_angle_alpha 90.00
_cell_angle_beta 90.216(3)
_cell_angle_gamma 90.00
_cell_formula_units_Z 4
_cell_length_a 5.6441(10)
_cell_length_b 25.165(4)
_cell_length_c 9.6851(17)
_cell_measurement_reflns_used 2356
_cell_measurement_temperature 294(2)
_cell_measurement_theta_max 25.65
_cell_measurement_theta_min 2.65
_cell_volume 1375.6(4)
_computing_cell_refinement 'SAINT (Bruker, 1997)'
_computing_data_collection 'SMART (Bruker, 1997)'
_computing_data_reduction SAINT
_computing_molecular_graphics 'SHELXTL (Sheldrick, 1997b)'
_computing_publication_material SHELXTL
_computing_structure_refinement 'SHELXL97 (Sheldrick, 1997a)'
_computing_structure_solution 'SHELXS97 (Sheldrick, 1997a)'
_diffrn_ambient_temperature 294(2)
_diffrn_measured_fraction_theta_full 0.994
_diffrn_measured_fraction_theta_max 0.994
_diffrn_measurement_device_type 'Bruker SMART CCD area-detector'
_diffrn_measurement_method '\f and \w'
_diffrn_radiation_monochromator graphite
_diffrn_radiation_source 'fine-focus sealed tube'
_diffrn_radiation_type MoK\a
_diffrn_radiation_wavelength 0.71073
_diffrn_reflns_av_R_equivalents 0.0289
_diffrn_reflns_av_sigmaI/netI 0.0357
_diffrn_reflns_limit_h_max 6
_diffrn_reflns_limit_h_min -7
_diffrn_reflns_limit_k_max 31
_diffrn_reflns_limit_k_min -31
_diffrn_reflns_limit_l_max 12
_diffrn_reflns_limit_l_min -6
_diffrn_reflns_number 7656
_diffrn_reflns_theta_full 26.41
_diffrn_reflns_theta_max 26.41
_diffrn_reflns_theta_min 1.62
_exptl_absorpt_coefficient_mu 0.228
_exptl_absorpt_correction_T_max 0.942
_exptl_absorpt_correction_T_min 0.910
_exptl_absorpt_correction_type multi-scan
_exptl_absorpt_process_details '(SADABS; Sheldrick, 1996)'
_exptl_crystal_colour colorless
_exptl_crystal_density_diffrn 1.305
_exptl_crystal_density_method 'not measured'
_exptl_crystal_description block
_exptl_crystal_F_000 568
_exptl_crystal_size_max 0.36
_exptl_crystal_size_mid 0.32
_exptl_crystal_size_min 0.26
_refine_diff_density_max 0.181
_refine_diff_density_min -0.167
_refine_ls_extinction_method none
_refine_ls_goodness_of_fit_ref 1.032
_refine_ls_hydrogen_treatment mixed
_refine_ls_matrix_type full
_refine_ls_number_parameters 181
_refine_ls_number_reflns 2792
_refine_ls_number_restraints 0
_refine_ls_restrained_S_all 1.032
_refine_ls_R_factor_all 0.0740
_refine_ls_R_factor_gt 0.0387
_refine_ls_shift/su_max 0.001
_refine_ls_shift/su_mean 0.000
_refine_ls_structure_factor_coef Fsqd
_refine_ls_weighting_details 'calc w=1/[\s^2^(Fo^2^)+(0.0498P)^2^+0.1902P] where P=(Fo^2^+2Fc^2^)/3'
_refine_ls_weighting_scheme calc
_refine_ls_wR_factor_gt 0.0923
_refine_ls_wR_factor_ref 0.1091
_reflns_number_gt 1816
_reflns_number_total 2792
_reflns_threshold_expression I>2\s(I)
_cod_data_source_file jh2028.cif
_cod_data_source_block I
_cod_original_sg_symbol_H-M 'P 21/c'
_cod_database_code 2210302
_cod_database_fobs_code 2210302

loop_
_symmetry_equiv_pos_as_xyz
'x, y, z'
'-x, y+1/2, -z+1/2'
'-x, -y, -z'
'x, -y-1/2, z-1/2'

loop_
_atom_site_type_symbol
_atom_site_label
_atom_site_fract_x
_atom_site_fract_y
_atom_site_fract_z
_atom_site_U_iso_or_equiv
_atom_site_adp_type
_atom_site_calc_flag
_atom_site_refinement_flags
_atom_site_occupancy
S S1 0.64767(12) 0.44364(2) 0.63254(6) 0.0676(2) Uani d . 1
N N1 0.7095(3) 0.35643(6) 0.47815(17) 0.0486(4) Uani d . 1
H H1 0.657(4) 0.3397(8) 0.406(2) 0.059(6) Uiso d . 1
N N2 0.4401(3) 0.41790(6) 0.39893(16) 0.0483(4) Uani d . 1
H H2 0.388(4) 0.4499(8) 0.409(2) 0.053(6) Uiso d . 1
O O1 0.4452(3) 0.34613(5) 0.25749(15) 0.0696(5) Uani d . 1
C C1 0.6042(3) 0.40303(7) 0.49881(18) 0.0456(5) Uani d . 1
C C2 0.8678(3) 0.32847(7) 0.56687(18) 0.0460(5) Uani d . 1
C C3 0.8358(3) 0.27361(8) 0.57925(19) 0.0486(5) Uani d . 1
C C4 0.9884(4) 0.24641(9) 0.6661(2) 0.0675(6) Uani d . 1
H H4 0.9690 0.2100 0.6775 0.081 Uiso calc R 1
C C5 1.1671(5) 0.27173(12) 0.7357(2) 0.0791(8) Uani d . 1
H H5 1.2652 0.2526 0.7949 0.095 Uiso calc R 1
C C6 1.2022(4) 0.32515(12) 0.7187(2) 0.0747(7) Uani d . 1
H H6 1.3264 0.3421 0.7643 0.090 Uiso calc R 1
C C7 1.0531(4) 0.35382(9) 0.6338(2) 0.0592(6) Uani d . 1
H H7 1.0769 0.3901 0.6215 0.071 Uiso calc R 1
C C8 0.6458(4) 0.24438(8) 0.5012(2) 0.0626(6) Uani d . 1
H H8A 0.6338 0.2087 0.5358 0.094 Uiso calc R 1
H H8B 0.6851 0.2435 0.4049 0.094 Uiso calc R 1
H H8C 0.4970 0.2623 0.5131 0.094 Uiso calc R 1
C C9 0.3601(4) 0.38939(7) 0.28725(19) 0.0488(5) Uani d . 1
C C10 0.1637(3) 0.41274(7) 0.20478(19) 0.0468(5) Uani d . 1
C C11 0.0082(4) 0.45052(7) 0.2554(2) 0.0543(5) Uani d . 1
H H11 0.0268 0.4635 0.3447 0.065 Uiso calc R 1
C C12 -0.1745(4) 0.46888(9) 0.1731(2) 0.0645(6) Uani d . 1
H H12 -0.2772 0.4947 0.2068 0.077 Uiso calc R 1
C C13 -0.2056(4) 0.44941(9) 0.0421(3) 0.0697(6) Uani d . 1
H H13 -0.3302 0.4617 -0.0123 0.084 Uiso calc R 1
C C14 -0.0532(4) 0.41187(9) -0.0087(2) 0.0712(7) Uani d . 1
H H14 -0.0742 0.3987 -0.0976 0.085 Uiso calc R 1
C C15 0.1302(4) 0.39367(8) 0.0717(2) 0.0611(6) Uani d . 1
H H15 0.2333 0.3683 0.0366 0.073 Uiso calc R 1

loop_
_atom_site_aniso_label
_atom_site_aniso_U_11
_atom_site_aniso_U_22
_atom_site_aniso_U_33
_atom_site_aniso_U_12
_atom_site_aniso_U_13
_atom_site_aniso_U_23
S1 0.1033(5) 0.0452(3) 0.0542(3) 0.0130(3) -0.0247(3) -0.0140(2)
N1 0.0641(11) 0.0384(9) 0.0433(9) 0.0030(8) -0.0099(8) -0.0053(7)
N2 0.0682(11) 0.0317(8) 0.0448(9) 0.0049(8) -0.0104(8) -0.0044(7)
O1 0.0987(12) 0.0457(8) 0.0642(9) 0.0174(8) -0.0295(8) -0.0185(7)
C1 0.0606(12) 0.0349(9) 0.0412(10) -0.0017(9) -0.0029(9) 0.0008(8)
C2 0.0492(11) 0.0489(11) 0.0398(10) 0.0061(9) -0.0004(8) -0.0020(8)
C3 0.0539(12) 0.0473(11) 0.0446(11) 0.0085(9) 0.0035(9) 0.0018(9)
C4 0.0758(17) 0.0599(13) 0.0669(14) 0.0192(12) -0.0004(12) 0.0096(11)
C5 0.0760(18) 0.095(2) 0.0660(16) 0.0372(15) -0.0138(13) 0.0017(14)
C6 0.0570(15) 0.100(2) 0.0667(16) 0.0151(13) -0.0145(12) -0.0204(14)
C7 0.0568(14) 0.0619(13) 0.0589(13) 0.0016(11) -0.0043(11) -0.0087(10)
C8 0.0707(15) 0.0443(11) 0.0727(14) -0.0018(10) 0.0010(11) 0.0049(10)
C9 0.0670(13) 0.0359(10) 0.0434(11) -0.0001(9) -0.0053(9) -0.0037(8)
C10 0.0577(12) 0.0373(10) 0.0453(11) -0.0030(9) -0.0052(9) 0.0008(8)
C11 0.0571(13) 0.0509(12) 0.0550(12) -0.0056(10) 0.0018(10) -0.0029(10)
C12 0.0534(14) 0.0604(13) 0.0797(16) 0.0064(10) 0.0055(12) 0.0024(12)
C13 0.0641(15) 0.0739(16) 0.0710(16) 0.0057(12) -0.0147(12) 0.0123(13)
C14 0.0866(18) 0.0725(15) 0.0543(13) 0.0087(13) -0.0186(12) -0.0035(11)
C15 0.0776(15) 0.0569(12) 0.0487(12) 0.0114(11) -0.0119(11) -0.0063(10)

loop_
_atom_type_symbol
_atom_type_description
_atom_type_scat_dispersion_real
_atom_type_scat_dispersion_imag
_atom_type_scat_source
C C 0.0033 0.0016 'International Tables Vol C Tables 4.2.6.8 and 6.1.1.4'
H H 0.0000 0.0000 'International Tables Vol C Tables 4.2.6.8 and 6.1.1.4'
N N 0.0061 0.0033 'International Tables Vol C Tables 4.2.6.8 and 6.1.1.4'
O O 0.0106 0.0060 'International Tables Vol C Tables 4.2.6.8 and 6.1.1.4'
S S 0.1246 0.1234 'International Tables Vol C Tables 4.2.6.8 and 6.1.1.4'

loop_
_geom_angle_atom_site_label_1
_geom_angle_atom_site_label_2
_geom_angle_atom_site_label_3
_geom_angle
C1 N1 C2 128.67(17)
C1 N1 H1 113.3(14)
C2 N1 H1 117.4(13)
C9 N2 C1 128.66(17)
C9 N2 H2 117.9(13)
C1 N2 H2 113.4(13)
N1 C1 N2 115.47(16)
N1 C1 S1 126.36(15)
N2 C1 S1 118.16(14)
C7 C2 C3 120.86(18)
C7 C2 N1 121.75(18)
C3 C2 N1 117.33(17)
C4 C3 C2 117.43(19)
C4 C3 C8 120.35(19)
C2 C3 C8 122.21(17)
C5 C4 C3 121.7(2)
C5 C4 H4 119.2
C3 C4 H4 119.2
C4 C5 C6 120.3(2)
C4 C5 H5 119.9
C6 C5 H5 119.9
C5 C6 C7 119.8(2)
C5 C6 H6 120.1
C7 C6 H6 120.1
C6 C7 C2 119.8(2)
C6 C7 H7 120.1
C2 C7 H7 120.1
C3 C8 H8A 109.5
C3 C8 H8B 109.5
H8A C8 H8B 109.5
C3 C8 H8C 109.5
H8A C8 H8C 109.5
H8B C8 H8C 109.5
O1 C9 N2 121.47(18)
O1 C9 C10 121.17(17)
N2 C9 C10 117.36(16)
C11 C10 C15 118.79(19)
C11 C10 C9 123.66(17)
C15 C10 C9 117.49(18)
C12 C11 C10 119.9(2)
C12 C11 H11 120.0
C10 C11 H11 120.0
C13 C12 C11 120.5(2)
C13 C12 H12 119.8
C11 C12 H12 119.8
C14 C13 C12 120.0(2)
C14 C13 H13 120.0
C12 C13 H13 120.0
C13 C14 C15 120.0(2)
C13 C14 H14 120.0
C15 C14 H14 120.0
C14 C15 C10 120.8(2)
C14 C15 H15 119.6
C10 C15 H15 119.6

loop_
_geom_bond_atom_site_label_1
_geom_bond_atom_site_label_2
_geom_bond_distance
S1 C1 1.6671(18)
N1 C1 1.330(2)
N1 C2 1.424(2)
N1 H1 0.87(2)
N2 C9 1.373(2)
N2 C1 1.388(2)
N2 H2 0.86(2)
O1 C9 1.225(2)
C2 C7 1.384(3)
C2 C3 1.397(3)
C3 C4 1.383(3)
C3 C8 1.502(3)
C4 C5 1.369(3)
C4 H4 0.9300
C5 C6 1.369(4)
C5 H5 0.9300
C6 C7 1.378(3)
C6 H6 0.9300
C7 H7 0.9300
C8 H8A 0.9600
C8 H8B 0.9600
C8 H8C 0.9600
C9 C10 1.485(3)
C10 C11 1.385(3)
C10 C15 1.388(3)
C11 C12 1.380(3)
C11 H11 0.9300
C12 C13 1.371(3)
C12 H12 0.9300
C13 C14 1.370(3)
C13 H13 0.9300
C14 C15 1.372(3)
C14 H14 0.9300
C15 H15 0.9300

loop_
_geom_hbond_atom_site_label_D
_geom_hbond_atom_site_label_H
_geom_hbond_atom_site_label_A
_geom_hbond_site_symmetry_A
_geom_hbond_distance_DH
_geom_hbond_distance_HA
_geom_hbond_distance_DA
_geom_hbond_angle_DHA
N2 H2 S1 3_666 0.86(2) 2.72(2) 3.5326(18) 157.9(17)
N1 H1 O1 . 0.87(2) 1.87(2) 2.614(2) 142.4(19)

loop_
_geom_torsion_atom_site_label_1
_geom_torsion_atom_site_label_2
_geom_torsion_atom_site_label_3
_geom_torsion_atom_site_label_4
_geom_torsion
C2 N1 C1 N2 -173.91(18)
C2 N1 C1 S1 4.9(3)
C9 N2 C1 N1 5.0(3)
C9 N2 C1 S1 -173.91(16)
C1 N1 C2 C7 -45.1(3)
C1 N1 C2 C3 137.7(2)
C7 C2 C3 C4 3.2(3)
N1 C2 C3 C4 -179.58(18)
C7 C2 C3 C8 -176.17(19)
N1 C2 C3 C8 1.0(3)
C2 C3 C4 C5 -1.2(3)
C8 C3 C4 C5 178.2(2)
C3 C4 C5 C6 -1.3(4)
C4 C5 C6 C7 1.7(4)
C5 C6 C7 C2 0.4(3)
C3 C2 C7 C6 -2.9(3)
N1 C2 C7 C6 -179.96(19)
C1 N2 C9 O1 -5.6(3)
C1 N2 C9 C10 173.57(18)
O1 C9 C10 C11 157.1(2)
N2 C9 C10 C11 -22.0(3)
O1 C9 C10 C15 -20.1(3)
N2 C9 C10 C15 160.73(18)
C15 C10 C11 C12 -0.7(3)
C9 C10 C11 C12 -177.87(19)
C10 C11 C12 C13 1.0(3)
C11 C12 C13 C14 -0.7(4)
C12 C13 C14 C15 0.1(4)
C13 C14 C15 C10 0.2(4)
C11 C10 C15 C14 0.1(3)
C9 C10 C15 C14 177.5(2)

loop_
_cod_related_entry_id
_cod_related_entry_database
_cod_related_entry_code
1 ChemSpider 604163
